data_4314025
loop_
_publ_author_name
'Albert Figuerola'
'Carmen Diaz'
'Joan Ribas'
'Vassilis Tangoulis'
'Claudio Sangregorio'
'Dante Gatteschi'
'Miguel Maestro'
'Jos\'e Mah\'ia'

_publ_section_title
;
 Magnetism of Cyano-Bridged Hetero-One-Dimensional Ln3+-M3+ Complexes
 (Ln3+ = Sm, Gd, Yb; M3+ = FeLS, Co)
;
_journal_name_full 'Inorganic Chemistry'
_journal_page_first 5274
_journal_page_last 5281
_journal_paper_doi 10.1021/ic034051j
_journal_volume 42
_journal_year 2003
_chemical_formula_moiety 'C31 H36 Fe Gd N11 O8'
_chemical_formula_sum 'C31 H36 Fe Gd N11 O8'
_chemical_formula_weight 903.81
_chemical_name_systematic
; 
 ? 
;
_space_group_IT_number 2
_symmetry_cell_setting triclinic
_symmetry_space_group_name_Hall '-P 1'
_symmetry_space_group_name_H-M 'P -1'
_atom_sites_solution_hydrogens geom
_atom_sites_solution_primary direct
_atom_sites_solution_secondary difmap
_audit_creation_method SHELXL-97
_cell_angle_alpha 82.8210(10)
_cell_angle_beta 83.6570(10)
_cell_angle_gamma 64.3720(10)
_cell_formula_units_Z 2
_cell_length_a 9.708
_cell_length_b 10.6039(2)
_cell_length_c 19.6897(3)
_cell_measurement_temperature 173(2)
_cell_volume 1809.57(5)
_computing_cell_refinement 'Bruker SAINT'
_computing_data_collection 'Bruker SMART'
_computing_data_reduction 'Bruker SAINT'
_computing_molecular_graphics 'Bruker SHELXTL'
_computing_publication_material 'Bruker SHELXTL'
_computing_structure_refinement 'SHELXL-97 (Sheldrick, 1997)'
_computing_structure_solution 'SHELXS-97 (Sheldrick, 1990)'
_diffrn_ambient_temperature 173(2)
_diffrn_measured_fraction_theta_full 0.946
_diffrn_measured_fraction_theta_max 0.946
_diffrn_measurement_device_type 'CCD area detector'
_diffrn_measurement_method 'phi and omega scans'
_diffrn_radiation_monochromator graphite
_diffrn_radiation_source 'fine-focus sealed tube'
_diffrn_radiation_type MoK\a
_diffrn_radiation_wavelength 0.71073
_diffrn_reflns_av_R_equivalents 0.0199
_diffrn_reflns_av_sigmaI/netI 0.0392
_diffrn_reflns_limit_h_max 12
_diffrn_reflns_limit_h_min -12
_diffrn_reflns_limit_k_max 14
_diffrn_reflns_limit_k_min -11
_diffrn_reflns_limit_l_max 20
_diffrn_reflns_limit_l_min -26
_diffrn_reflns_number 12470
_diffrn_reflns_theta_full 28.35
_diffrn_reflns_theta_max 28.35
_diffrn_reflns_theta_min 1.04
_diffrn_standards_decay_% 0.05
_exptl_absorpt_coefficient_mu 2.282
_exptl_absorpt_correction_T_max 0.4622
_exptl_absorpt_correction_T_min 0.3667
_exptl_absorpt_correction_type empirical
_exptl_absorpt_process_details Sadabs
_exptl_crystal_colour Orange
_exptl_crystal_density_diffrn 1.659
_exptl_crystal_density_method 'not measured'
_exptl_crystal_description Block
_exptl_crystal_F_000 906
_exptl_crystal_size_max 0.55
_exptl_crystal_size_mid 0.50
_exptl_crystal_size_min 0.40
_refine_diff_density_max 1.595
_refine_diff_density_min -2.924
_refine_diff_density_rms 0.137
_refine_ls_extinction_method none
_refine_ls_goodness_of_fit_ref 1.018
_refine_ls_hydrogen_treatment mixed
_refine_ls_matrix_type full
_refine_ls_number_parameters 488
_refine_ls_number_reflns 8555
_refine_ls_number_restraints 0
_refine_ls_restrained_S_all 1.018
_refine_ls_R_factor_all 0.0326
_refine_ls_R_factor_gt 0.0300
_refine_ls_shift/su_max 0.001
_refine_ls_shift/su_mean 0.000
_refine_ls_structure_factor_coef Fsqd
_refine_ls_weighting_details 'calc w=1/[\s^2^(Fo^2^)+(0.0528P)^2^+0.0000P] where P=(Fo^2^+2Fc^2^)/3'
_refine_ls_weighting_scheme calc
_refine_ls_wR_factor_gt 0.0755
_refine_ls_wR_factor_ref 0.0768
_reflns_number_gt 7954
_reflns_number_total 8555
_reflns_threshold_expression >2sigma(I)
_cod_data_source_file ic034051jsi20030117_095416_2.cif
_cod_data_source_block 2
_cod_depositor_comments
;
The following automatic conversions were performed:

'_symmetry_cell_setting' value 'Triclinic' changed to 'triclinic'
according to the built-in table from CIF Core dictionary named
'cif_core.dic' version 2.4.1 from 2010-06-29.

Automatic conversion script
Id: cif_fix_values 1646 2011-03-28 12:23:43Z adriana 
;
_cod_original_cell_volume 1809.49(4)
_cod_database_code 4314025

loop_
_symmetry_equiv_pos_as_xyz
'x, y, z'
'-x, -y, -z'

loop_
_atom_site_label
_atom_site_type_symbol
_atom_site_fract_x
_atom_site_fract_y
_atom_site_fract_z
_atom_site_U_iso_or_equiv
_atom_site_adp_type
_atom_site_occupancy
_atom_site_symmetry_multiplicity
_atom_site_calc_flag
_atom_site_refinement_flags
_atom_site_disorder_assembly
_atom_site_disorder_group
Gd1 Gd 0.282915(12) 0.089520(11) 0.244504(6) 0.00998(5) Uani 1 1 d . . .
Fe1 Fe 0.72803(4) -0.45785(4) 0.226816(18) 0.01075(8) Uani 1 1 d . . .
O1 O 0.3189(2) 0.2835(2) 0.18151(10) 0.0203(4) Uani 1 1 d . . .
H1A H 0.2633 0.3267 0.1489 0.024 Uiso 1 1 d R . .
H1B H 0.3621 0.3361 0.1849 0.024 Uiso 1 1 d R . .
O2 O 0.2554(3) -0.0131(2) 0.35461(11) 0.0267(5) Uani 1 1 d . . .
H2A H 0.2443 -0.0877 0.3615 0.032 Uiso 1 1 d R . .
H2B H 0.2801 0.0021 0.3918 0.032 Uiso 1 1 d R . .
O3 O 0.2836(2) 0.0742(2) 0.12333(10) 0.0187(4) Uani 1 1 d . . .
H3A H 0.2353 0.1451 0.0978 0.022 Uiso 1 1 d R . .
H3B H 0.2513 0.0161 0.1148 0.022 Uiso 1 1 d R . .
O4 O 0.1379(2) -0.03801(19) 0.23305(10) 0.0157(4) Uani 1 1 d . . .
H4A H 0.0855 -0.0145 0.1984 0.019 Uiso 1 1 d R . .
H4B H 0.1693 -0.1248 0.2344 0.019 Uiso 1 1 d R . .
O5 O 0.1379(2) 0.3472(2) 0.06720(10) 0.0235(4) Uani 1 1 d . . .
H5A H 0.1679 0.3616 0.0262 0.028 Uiso 1 1 d R . .
H5B H 0.0495 0.4106 0.0655 0.028 Uiso 1 1 d R . .
O6 O 0.2271(2) -0.3196(2) 0.25829(12) 0.0258(5) Uani 1 1 d . . .
H6A H 0.2985 -0.3885 0.2412 0.031 Uiso 1 1 d R . .
H6B H 0.1575 -0.3443 0.2530 0.031 Uiso 1 1 d R . .
O7 O 0.4218(6) -0.3949(6) 0.4848(3) 0.0440(14) Uani 0.534(6) 1 d P A 1
H7A H 0.4377 -0.4603 0.4602 0.053 Uiso 0.534(6) 1 d PR A 1
H7B H 0.4281 -0.4101 0.5278 0.053 Uiso 0.534(6) 1 d PR A 1
O8 O 0.2200(8) -0.2399(6) 0.3869(3) 0.0417(15) Uani 0.534(6) 1 d P A 1
H8A H 0.2810 -0.2848 0.4174 0.050 Uiso 0.534(6) 1 d PR A 1
H8B H 0.2669 -0.2968 0.3569 0.050 Uiso 0.534(6) 1 d PR A 1
O7' O 0.2001(12) -0.2551(10) 0.5209(5) 0.095(3) Uani 0.466(6) 1 d P A 2
H7A' H 0.2469 -0.3227 0.5485 0.114 Uiso 0.466(6) 1 d PR A 2
H7B' H 0.2804 -0.2624 0.4971 0.114 Uiso 0.466(6) 1 d PR A 2
O8' O 0.3224(7) -0.2965(5) 0.3804(3) 0.0274(12) Uani 0.466(6) 1 d P A 2
H8C' H 0.2868 -0.2884 0.4218 0.033 Uiso 0.466(6) 1 d PR A 2
H8D' H 0.2752 -0.3100 0.3504 0.033 Uiso 0.466(6) 1 d PR A 2
N1 N 0.4738(3) -0.1562(2) 0.23045(12) 0.0178(4) Uani 1 1 d . . .
N2 N 0.6680(4) -0.4951(3) 0.38365(14) 0.0341(6) Uani 1 1 d . . .
N3 N 0.9608(3) -0.3417(3) 0.24418(16) 0.0300(6) Uani 1 1 d . . .
N4 N 0.0171(2) 0.2629(2) 0.22744(12) 0.0171(4) Uani 1 1 d . . .
N5 N 0.8006(3) -0.4246(3) 0.07096(13) 0.0275(5) Uani 1 1 d . . .
N6 N 0.4979(3) -0.5803(2) 0.20978(13) 0.0209(5) Uani 1 1 d . . .
N7 N 0.5231(2) 0.0883(2) 0.28409(11) 0.0158(4) Uani 1 1 d . . .
N8 N 0.2430(3) 0.2598(2) 0.33473(12) 0.0178(4) Uani 1 1 d . . .
N9 N 1.2417(3) -0.1502(2) 0.08763(12) 0.0189(4) Uani 1 1 d . . .
N10 N 0.9554(3) 0.0442(3) 0.11701(14) 0.0238(5) Uani 1 1 d . . .
N11 N 0.3058(4) 0.0396(3) 0.48283(14) 0.0327(6) Uani 1 1 d . . .
C1 C 0.5645(3) -0.2704(3) 0.22842(13) 0.0144(5) Uani 1 1 d . . .
C2 C 0.6924(3) -0.4821(3) 0.32552(15) 0.0191(5) Uani 1 1 d . . .
C3 C 0.8720(3) -0.3820(3) 0.23829(15) 0.0183(5) Uani 1 1 d . . .
C4 C 0.9035(3) -0.6371(3) 0.22649(13) 0.0144(5) Uani 1 1 d . . .
C5 C 0.7684(3) -0.4347(3) 0.12834(14) 0.0173(5) Uani 1 1 d . . .
C6 C 0.5848(3) -0.5368(3) 0.21533(13) 0.0145(5) Uani 1 1 d . . .
C7 C 0.6610(3) 0.0024(3) 0.25822(15) 0.0202(5) Uani 1 1 d . . .
H7C H 0.6660 -0.0596 0.2261 0.024 Uiso 1 1 calc R . .
C8 C 0.7963(3) -0.0006(3) 0.27589(17) 0.0270(6) Uani 1 1 d . . .
H8C H 0.8919 -0.0638 0.2566 0.032 Uiso 1 1 calc R . .
C9 C 0.7900(4) 0.0890(4) 0.32163(19) 0.0316(7) Uani 1 1 d . . .
H9A H 0.8813 0.0896 0.3344 0.038 Uiso 1 1 calc R . .
C10 C 0.6499(4) 0.1782(3) 0.34886(17) 0.0267(6) Uani 1 1 d . . .
H10A H 0.6435 0.2410 0.3808 0.032 Uiso 1 1 calc R . .
C11 C 0.5170(3) 0.1762(3) 0.32944(14) 0.0182(5) Uani 1 1 d . . .
C12 C 0.3632(3) 0.2699(3) 0.35722(14) 0.0194(5) Uani 1 1 d . . .
C13 C 0.3438(4) 0.3626(4) 0.40548(18) 0.0326(7) Uani 1 1 d . . .
H13A H 0.4302 0.3686 0.4206 0.039 Uiso 1 1 calc R . .
C14 C 0.1995(5) 0.4451(4) 0.43107(18) 0.0358(8) Uani 1 1 d . . .
H14A H 0.1848 0.5092 0.4638 0.043 Uiso 1 1 calc R . .
C15 C 0.0760(4) 0.4339(3) 0.40879(16) 0.0288(6) Uani 1 1 d . . .
H15A H -0.0252 0.4896 0.4260 0.035 Uiso 1 1 calc R . .
C16 C 0.1026(3) 0.3401(3) 0.36098(15) 0.0238(6) Uani 1 1 d . . .
H16A H 0.0174 0.3319 0.3459 0.029 Uiso 1 1 calc R . .
C17 C 1.3837(3) -0.2502(3) 0.08087(14) 0.0208(5) Uani 1 1 d . . .
H17A H 1.4662 -0.2274 0.0863 0.025 Uiso 1 1 calc R . .
C18 C 1.4178(3) -0.3851(3) 0.06645(15) 0.0223(6) Uani 1 1 d . . .
H18A H 1.5210 -0.4528 0.0610 0.027 Uiso 1 1 calc R . .
C19 C 1.2984(4) -0.4186(3) 0.06022(16) 0.0257(6) Uani 1 1 d . . .
H19A H 1.3177 -0.5106 0.0506 0.031 Uiso 1 1 calc R . .
C20 C 1.1496(3) -0.3173(3) 0.06799(16) 0.0246(6) Uani 1 1 d . . .
H20A H 1.0656 -0.3391 0.0645 0.030 Uiso 1 1 calc R . .
C21 C 1.1252(3) -0.1829(3) 0.08098(14) 0.0184(5) Uani 1 1 d . . .
C22 C 0.9684(3) -0.0675(3) 0.08741(14) 0.0196(5) Uani 1 1 d . . .
C23 C 0.8434(4) -0.0755(4) 0.06322(18) 0.0299(7) Uani 1 1 d . . .
H23A H 0.8552 -0.1570 0.0433 0.036 Uiso 1 1 calc R . .
C24 C 0.7020(4) 0.0368(4) 0.06857(18) 0.0329(7) Uani 1 1 d . . .
H24A H 0.6146 0.0331 0.0531 0.039 Uiso 1 1 calc R . .
C25 C 0.6888(3) 0.1543(4) 0.09658(16) 0.0294(7) Uani 1 1 d . . .
H25A H 0.5932 0.2343 0.0994 0.035 Uiso 1 1 calc R . .
C26 C 0.8176(3) 0.1533(3) 0.12045(17) 0.0295(7) Uani 1 1 d . . .
H26A H 0.8081 0.2341 0.1403 0.035 Uiso 1 1 calc R . .
C27 C 0.1636(5) 0.1121(4) 0.50799(19) 0.0396(8) Uani 1 1 d . . .
H27A H 0.0821 0.1079 0.4871 0.048 Uiso 1 1 calc R . .
C28 C 0.1271(5) 0.1934(4) 0.56279(18) 0.0413(9) Uani 1 1 d . . .
H28A H 0.0242 0.2408 0.5802 0.050 Uiso 1 1 calc R . .
C29 C 0.2449(5) 0.2032(4) 0.59112(17) 0.0395(9) Uani 1 1 d . . .
H29A H 0.2238 0.2615 0.6274 0.047 Uiso 1 1 calc R . .
C30 C 0.3930(5) 0.1285(4) 0.56675(17) 0.0358(8) Uani 1 1 d . . .
H30A H 0.4755 0.1340 0.5861 0.043 Uiso 1 1 calc R . .
C31 C 0.4209(4) 0.0441(3) 0.51308(15) 0.0295(7) Uani 1 1 d . . .

loop_
_atom_site_aniso_label
_atom_site_aniso_U_11
_atom_site_aniso_U_22
_atom_site_aniso_U_33
_atom_site_aniso_U_23
_atom_site_aniso_U_13
_atom_site_aniso_U_12
Gd1 0.00846(7) 0.00828(7) 0.01141(7) 0.00037(4) -0.00123(4) -0.00207(5)
Fe1 0.00849(15) 0.00927(16) 0.01252(17) 0.00006(12) -0.00039(12) -0.00227(13)
O1 0.0240(10) 0.0189(9) 0.0220(10) 0.0086(8) -0.0103(8) -0.0135(8)
O2 0.0444(13) 0.0295(11) 0.0156(10) 0.0017(8) -0.0027(9) -0.0253(10)
O3 0.0254(10) 0.0170(9) 0.0155(9) 0.0003(7) -0.0032(7) -0.0108(8)
O4 0.0146(8) 0.0144(8) 0.0181(9) 0.0004(7) -0.0032(7) -0.0061(7)
O5 0.0231(10) 0.0238(10) 0.0174(9) 0.0074(8) -0.0035(8) -0.0061(8)
O6 0.0156(9) 0.0194(10) 0.0435(13) -0.0043(9) -0.0029(9) -0.0078(8)
O7 0.051(3) 0.057(3) 0.025(2) 0.003(2) -0.002(2) -0.027(3)
O8 0.063(4) 0.037(3) 0.035(3) 0.009(2) -0.015(3) -0.032(3)
O7' 0.105(8) 0.099(7) 0.062(6) 0.012(5) -0.001(5) -0.032(6)
O8' 0.034(3) 0.024(3) 0.025(2) 0.0018(19) -0.002(2) -0.014(2)
N1 0.0135(10) 0.0145(10) 0.0239(12) -0.0024(9) -0.0022(8) -0.0042(9)
N2 0.0424(16) 0.0414(16) 0.0202(13) -0.0032(12) 0.0043(12) -0.0206(14)
N3 0.0225(12) 0.0303(14) 0.0420(16) -0.0077(12) -0.0010(11) -0.0146(11)
N4 0.0135(10) 0.0136(10) 0.0221(11) -0.0009(8) -0.0034(8) -0.0034(8)
N5 0.0259(12) 0.0351(14) 0.0196(12) 0.0007(11) 0.0011(10) -0.0126(11)
N6 0.0204(11) 0.0186(11) 0.0244(12) 0.0031(9) -0.0045(9) -0.0095(9)
N7 0.0150(10) 0.0176(10) 0.0164(10) 0.0033(8) -0.0037(8) -0.0089(9)
N8 0.0200(11) 0.0128(10) 0.0166(11) -0.0005(8) -0.0040(8) -0.0028(9)
N9 0.0209(11) 0.0200(11) 0.0161(11) -0.0035(9) -0.0017(9) -0.0083(9)
N10 0.0202(11) 0.0236(12) 0.0257(12) -0.0055(10) -0.0053(10) -0.0057(10)
N11 0.0540(18) 0.0311(14) 0.0171(12) 0.0014(10) -0.0064(12) -0.0218(14)
C1 0.0116(10) 0.0146(12) 0.0170(12) -0.0013(9) -0.0002(9) -0.0057(10)
C2 0.0175(12) 0.0181(12) 0.0210(13) -0.0021(10) -0.0006(10) -0.0069(10)
C3 0.0152(12) 0.0154(12) 0.0213(13) -0.0031(10) 0.0005(10) -0.0037(10)
C4 0.0154(11) 0.0135(11) 0.0146(11) -0.0010(9) -0.0012(9) -0.0065(10)
C5 0.0132(11) 0.0164(12) 0.0204(13) -0.0007(10) -0.0019(9) -0.0046(10)
C6 0.0130(11) 0.0118(11) 0.0144(11) 0.0009(9) 0.0004(9) -0.0021(9)
C7 0.0146(12) 0.0216(13) 0.0230(13) 0.0051(11) -0.0020(10) -0.0079(10)
C8 0.0159(12) 0.0305(16) 0.0339(16) 0.0093(13) -0.0044(11) -0.0117(12)
C9 0.0254(15) 0.0347(17) 0.0422(19) 0.0126(14) -0.0162(13) -0.0205(14)
C10 0.0322(15) 0.0281(15) 0.0286(15) 0.0054(12) -0.0142(13) -0.0203(13)
C11 0.0232(13) 0.0164(12) 0.0178(12) 0.0059(10) -0.0073(10) -0.0116(11)
C12 0.0295(14) 0.0162(12) 0.0156(12) 0.0022(10) -0.0034(10) -0.0130(11)
C13 0.0444(19) 0.0332(17) 0.0298(17) -0.0104(14) -0.0014(14) -0.0237(16)
C14 0.054(2) 0.0322(17) 0.0280(17) -0.0163(14) 0.0065(15) -0.0230(16)
C15 0.0369(17) 0.0209(14) 0.0225(14) -0.0048(11) 0.0051(13) -0.0073(13)
C16 0.0258(14) 0.0203(13) 0.0199(13) -0.0034(11) -0.0027(11) -0.0039(11)
C17 0.0199(13) 0.0243(14) 0.0181(13) -0.0034(11) -0.0030(10) -0.0086(11)
C18 0.0236(13) 0.0201(13) 0.0183(13) -0.0015(10) -0.0019(10) -0.0046(11)
C19 0.0319(15) 0.0171(13) 0.0255(15) -0.0022(11) -0.0011(12) -0.0080(12)
C20 0.0253(14) 0.0228(14) 0.0282(15) -0.0034(12) -0.0008(12) -0.0124(12)
C21 0.0208(12) 0.0209(13) 0.0136(12) 0.0007(10) -0.0014(10) -0.0093(11)
C22 0.0202(12) 0.0227(13) 0.0160(12) 0.0010(10) -0.0017(10) -0.0096(11)
C23 0.0268(15) 0.0309(16) 0.0341(17) -0.0032(13) -0.0086(13) -0.0127(13)
C24 0.0213(14) 0.0439(19) 0.0321(17) 0.0022(14) -0.0079(13) -0.0126(14)
C25 0.0184(13) 0.0370(17) 0.0231(15) -0.0014(13) -0.0025(11) -0.0028(12)
C26 0.0217(14) 0.0292(16) 0.0305(16) -0.0085(13) -0.0044(12) -0.0021(12)
C27 0.055(2) 0.0372(19) 0.0277(17) 0.0038(14) -0.0061(16) -0.0213(18)
C28 0.059(2) 0.0301(18) 0.0255(17) 0.0037(14) 0.0019(16) -0.0126(17)
C29 0.069(3) 0.0246(16) 0.0186(15) -0.0013(12) -0.0039(16) -0.0135(17)
C30 0.062(2) 0.0250(16) 0.0203(15) 0.0005(12) -0.0093(15) -0.0172(16)
C31 0.053(2) 0.0226(14) 0.0146(13) 0.0045(11) -0.0056(13) -0.0186(14)

loop_
_atom_type_symbol
_atom_type_description
_atom_type_scat_dispersion_real
_atom_type_scat_dispersion_imag
_atom_type_scat_source
C C 0.0033 0.0016 'International Tables Vol C Tables 4.2.6.8 and 6.1.1.4'
H H 0.0000 0.0000 'International Tables Vol C Tables 4.2.6.8 and 6.1.1.4'
N N 0.0061 0.0033 'International Tables Vol C Tables 4.2.6.8 and 6.1.1.4'
O O 0.0106 0.0060 'International Tables Vol C Tables 4.2.6.8 and 6.1.1.4'
Fe Fe 0.3463 0.8444 'International Tables Vol C Tables 4.2.6.8 and 6.1.1.4'
Gd Gd -0.1653 3.9035 'International Tables Vol C Tables 4.2.6.8 and 6.1.1.4'

loop_
_geom_angle_atom_site_label_1
_geom_angle_atom_site_label_2
_geom_angle_atom_site_label_3
_geom_angle
_geom_angle_site_symmetry_1
_geom_angle_site_symmetry_3
_geom_angle_publ_flag
O2 Gd1 O4 74.27(7) . . ?
O2 Gd1 O1 144.32(7) . . ?
O4 Gd1 O1 136.04(6) . . ?
O2 Gd1 O3 145.05(7) . . ?
O4 Gd1 O3 73.56(6) . . ?
O1 Gd1 O3 70.58(6) . . ?
O2 Gd1 N4 100.99(8) . . ?
O4 Gd1 N4 72.81(7) . . ?
O1 Gd1 N4 77.85(7) . . ?
O3 Gd1 N4 82.17(7) . . ?
O2 Gd1 N1 80.59(8) . . ?
O4 Gd1 N1 74.33(7) . . ?
O1 Gd1 N1 120.62(7) . . ?
O3 Gd1 N1 77.94(7) . . ?
N4 Gd1 N1 145.23(7) . . ?
O2 Gd1 N7 86.02(7) . . ?
O4 Gd1 N7 147.97(7) . . ?
O1 Gd1 N7 72.74(7) . . ?
O3 Gd1 N7 115.53(7) . . ?
N4 Gd1 N7 136.91(7) . . ?
N1 Gd1 N7 77.77(7) . . ?
O2 Gd1 N8 69.93(7) . . ?
O4 Gd1 N8 128.28(7) . . ?
O1 Gd1 N8 74.98(7) . . ?
O3 Gd1 N8 143.37(7) . . ?
N4 Gd1 N8 78.73(7) . . ?
N1 Gd1 N8 132.19(7) . . ?
N7 Gd1 N8 63.78(7) . . ?
C4 Fe1 C3 85.68(11) . . ?
C4 Fe1 C1 174.73(10) . . ?
C3 Fe1 C1 89.05(11) . . ?
C4 Fe1 C2 91.74(11) . . ?
C3 Fe1 C2 90.72(12) . . ?
C1 Fe1 C2 88.19(11) . . ?
C4 Fe1 C5 87.45(11) . . ?
C3 Fe1 C5 88.26(11) . . ?
C1 Fe1 C5 92.52(11) . . ?
C2 Fe1 C5 178.74(11) . . ?
C4 Fe1 C6 93.61(10) . . ?
C3 Fe1 C6 179.29(11) . . ?
C1 Fe1 C6 91.66(10) . . ?
C2 Fe1 C6 89.24(11) . . ?
C5 Fe1 C6 91.77(11) . . ?
C1 N1 Gd1 175.4(2) . . ?
C4 N4 Gd1 164.4(2) 1_465 . ?
C7 N7 C11 118.0(2) . . ?
C7 N7 Gd1 120.19(18) . . ?
C11 N7 Gd1 121.78(17) . . ?
C16 N8 C12 118.1(2) . . ?
C16 N8 Gd1 121.30(19) . . ?
C12 N8 Gd1 120.57(18) . . ?
C17 N9 C21 118.1(2) . . ?
C22 N10 C26 117.9(3) . . ?
C27 N11 C31 117.9(3) . . ?
N1 C1 Fe1 175.8(2) . . ?
N2 C2 Fe1 178.5(3) . . ?
N3 C3 Fe1 177.5(3) . . ?
N4 C4 Fe1 173.0(2) 1_645 . ?
N5 C5 Fe1 176.2(3) . . ?
N6 C6 Fe1 178.1(2) . . ?
N7 C7 C8 123.2(3) . . ?
C9 C8 C7 118.8(3) . . ?
C8 C9 C10 119.1(3) . . ?
C9 C10 C11 119.7(3) . . ?
N7 C11 C10 121.2(3) . . ?
N7 C11 C12 116.8(2) . . ?
C10 C11 C12 122.0(3) . . ?
N8 C12 C13 121.4(3) . . ?
N8 C12 C11 117.0(2) . . ?
C13 C12 C11 121.6(3) . . ?
C14 C13 C12 119.7(3) . . ?
C13 C14 C15 119.2(3) . . ?
C14 C15 C16 118.5(3) . . ?
N8 C16 C15 123.1(3) . . ?
N9 C17 C18 123.7(3) . . ?
C19 C18 C17 118.0(3) . . ?
C18 C19 C20 119.5(3) . . ?
C19 C20 C21 118.9(3) . . ?
N9 C21 C20 121.8(3) . . ?
N9 C21 C22 116.5(2) . . ?
C20 C21 C22 121.8(2) . . ?
N10 C22 C23 122.2(3) . . ?
N10 C22 C21 116.2(2) . . ?
C23 C22 C21 121.6(3) . . ?
C24 C23 C22 118.9(3) . . ?
C25 C24 C23 119.2(3) . . ?
C24 C25 C26 118.4(3) . . ?
N10 C26 C25 123.3(3) . . ?
N11 C27 C28 123.9(4) . . ?
C29 C28 C27 117.8(4) . . ?
C30 C29 C28 119.7(3) . . ?
C29 C30 C31 119.0(4) . . ?
N11 C31 C30 121.5(3) . . ?
N11 C31 C31 117.2(3) . 2_656 ?
C30 C31 C31 121.3(4) . 2_656 ?

loop_
_geom_bond_atom_site_label_1
_geom_bond_atom_site_label_2
_geom_bond_distance
_geom_bond_site_symmetry_2
_geom_bond_publ_flag
Gd1 O2 2.343(2) . ?
Gd1 O4 2.3779(18) . ?
Gd1 O1 2.4044(18) . ?
Gd1 O3 2.4107(19) . ?
Gd1 N4 2.466(2) . ?
Gd1 N1 2.488(2) . ?
Gd1 N7 2.533(2) . ?
Gd1 N8 2.571(2) . ?
Fe1 C4 1.927(3) . ?
Fe1 C3 1.934(3) . ?
Fe1 C1 1.936(3) . ?
Fe1 C2 1.941(3) . ?
Fe1 C5 1.942(3) . ?
Fe1 C6 1.952(3) . ?
N1 C1 1.151(3) . ?
N2 C2 1.146(4) . ?
N3 C3 1.137(4) . ?
N4 C4 1.153(3) 1_465 ?
N5 C5 1.143(4) . ?
N6 C6 1.143(4) . ?
N7 C7 1.338(3) . ?
N7 C11 1.349(3) . ?
N8 C16 1.342(4) . ?
N8 C12 1.343(4) . ?
N9 C17 1.331(4) . ?
N9 C21 1.343(3) . ?
N10 C22 1.337(4) . ?
N10 C26 1.339(4) . ?
N11 C27 1.330(5) . ?
N11 C31 1.343(5) . ?
C4 N4 1.153(3) 1_645 ?
C7 C8 1.382(4) . ?
C8 C9 1.368(5) . ?
C9 C10 1.373(5) . ?
C10 C11 1.395(4) . ?
C11 C12 1.479(4) . ?
C12 C13 1.392(4) . ?
C13 C14 1.369(5) . ?
C14 C15 1.377(5) . ?
C15 C16 1.379(4) . ?
C17 C18 1.382(4) . ?
C18 C19 1.373(4) . ?
C19 C20 1.383(4) . ?
C20 C21 1.392(4) . ?
C21 C22 1.488(4) . ?
C22 C23 1.391(4) . ?
C23 C24 1.378(5) . ?
C24 C25 1.375(5) . ?
C25 C26 1.379(4) . ?
C27 C28 1.384(5) . ?
C28 C29 1.373(6) . ?
C29 C30 1.373(6) . ?
C30 C31 1.398(4) . ?
C31 C31 1.484(7) 2_656 ?

loop_
_geom_hbond_atom_site_label_D
_geom_hbond_atom_site_label_H
_geom_hbond_atom_site_label_A
_geom_hbond_distance_DH
_geom_hbond_distance_HA
_geom_hbond_distance_DA
_geom_hbond_angle_DHA
_geom_hbond_site_symmetry_A
O1 H1A O5 0.84 2.06 2.842(3) 155.6 .
O1 H1B N6 0.84 2.01 2.828(3) 165.1 1_565
O2 H2A O8 0.84 1.74 2.568(5) 172.8 .
O2 H2A O8' 0.84 2.00 2.777(5) 153.2 .
O2 H2B N11 0.85 1.95 2.791(3) 171.2 .
O3 H3A O5 0.83 1.98 2.758(3) 156.7 .
O3 H3B N9 0.84 1.95 2.763(3) 162.7 1_455
O4 H4A N10 0.84 2.02 2.860(3) 178.6 1_455
O4 H4B O6 0.83 1.90 2.720(3) 167.3 .
O5 H5A N5 0.85 1.98 2.817(3) 169.3 2_655
O5 H5B N5 0.83 2.29 3.118(3) 174.4 1_465
O6 H6A N6 0.84 2.22 3.047(3) 172.5 .
O6 H6B N3 0.84 1.92 2.741(3) 162.7 1_455
O7 H7B N2 0.85 2.22 2.908(6) 138.3 2_646
O8 H8A O7' 0.84 2.11 2.613(11) 118.2 .
O8 H8B O6 0.84 2.08 2.753(6) 135.8 .
O7' H7A' N2 0.83 2.10 2.923(10) 169.2 2_646
O7' H7B' O8' 0.84 2.34 2.894(11) 124.3 .
O8' H8C' O7' 0.85 2.05 2.894(11) 176.0 .
O8' H8D' O6 0.85 1.95 2.745(6) 156.4 .

loop_
_geom_torsion_atom_site_label_1
_geom_torsion_atom_site_label_2
_geom_torsion_atom_site_label_3
_geom_torsion_atom_site_label_4
_geom_torsion
_geom_torsion_site_symmetry_1
_geom_torsion_site_symmetry_2
_geom_torsion_site_symmetry_3
_geom_torsion_site_symmetry_4
_geom_torsion_publ_flag
O2 Gd1 N1 C1 -37(3) . . . . ?
O4 Gd1 N1 C1 -113(3) . . . . ?
O1 Gd1 N1 C1 112(3) . . . . ?
O3 Gd1 N1 C1 170(3) . . . . ?
N4 Gd1 N1 C1 -133(3) . . . . ?
N7 Gd1 N1 C1 51(3) . . . . ?
N8 Gd1 N1 C1 14(3) . . . . ?
O2 Gd1 N4 C4 88.5(8) . . . 1_465 ?
O4 Gd1 N4 C4 158.0(8) . . . 1_465 ?
O1 Gd1 N4 C4 -55.1(8) . . . 1_465 ?
O3 Gd1 N4 C4 -126.8(8) . . . 1_465 ?
N1 Gd1 N4 C4 177.8(7) . . . 1_465 ?
N7 Gd1 N4 C4 -7.5(8) . . . 1_465 ?
N8 Gd1 N4 C4 21.7(8) . . . 1_465 ?
O2 Gd1 N7 C7 110.5(2) . . . . ?
O4 Gd1 N7 C7 59.1(2) . . . . ?
O1 Gd1 N7 C7 -98.5(2) . . . . ?
O3 Gd1 N7 C7 -40.8(2) . . . . ?
N4 Gd1 N7 C7 -147.65(18) . . . . ?
N1 Gd1 N7 C7 29.27(19) . . . . ?
N8 Gd1 N7 C7 -179.9(2) . . . . ?
O2 Gd1 N7 C11 -71.9(2) . . . . ?
O4 Gd1 N7 C11 -123.31(19) . . . . ?
O1 Gd1 N7 C11 79.07(19) . . . . ?
O3 Gd1 N7 C11 136.78(19) . . . . ?
N4 Gd1 N7 C11 30.0(2) . . . . ?
N1 Gd1 N7 C11 -153.1(2) . . . . ?
N8 Gd1 N7 C11 -2.33(18) . . . . ?
O2 Gd1 N8 C16 -81.8(2) . . . . ?
O4 Gd1 N8 C16 -32.8(2) . . . . ?
O1 Gd1 N8 C16 104.7(2) . . . . ?
O3 Gd1 N8 C16 84.4(2) . . . . ?
N4 Gd1 N8 C16 24.4(2) . . . . ?
N1 Gd1 N8 C16 -137.3(2) . . . . ?
N7 Gd1 N8 C16 -177.4(2) . . . . ?
O2 Gd1 N8 C12 97.8(2) . . . . ?
O4 Gd1 N8 C12 146.76(18) . . . . ?
O1 Gd1 N8 C12 -75.7(2) . . . . ?
O3 Gd1 N8 C12 -96.0(2) . . . . ?
N4 Gd1 N8 C12 -156.0(2) . . . . ?
N1 Gd1 N8 C12 42.2(2) . . . . ?
N7 Gd1 N8 C12 2.16(18) . . . . ?
Gd1 N1 C1 Fe1 -56(5) . . . . ?
C4 Fe1 C1 N1 -6(4) . . . . ?
C3 Fe1 C1 N1 -8(3) . . . . ?
C2 Fe1 C1 N1 83(3) . . . . ?
C5 Fe1 C1 N1 -96(3) . . . . ?
C6 Fe1 C1 N1 172(3) . . . . ?
C4 Fe1 C2 N2 -140(10) . . . . ?
C3 Fe1 C2 N2 134(10) . . . . ?
C1 Fe1 C2 N2 45(10) . . . . ?
C5 Fe1 C2 N2 170(9) . . . . ?
C6 Fe1 C2 N2 -47(10) . . . . ?
C4 Fe1 C3 N3 19(7) . . . . ?
C1 Fe1 C3 N3 -161(7) . . . . ?
C2 Fe1 C3 N3 111(7) . . . . ?
C5 Fe1 C3 N3 -69(7) . . . . ?
C6 Fe1 C3 N3 24(14) . . . . ?
C3 Fe1 C4 N4 2.5(19) . . . 1_645 ?
C1 Fe1 C4 N4 1(3) . . . 1_645 ?
C2 Fe1 C4 N4 -88(2) . . . 1_645 ?
C5 Fe1 C4 N4 91(2) . . . 1_645 ?
C6 Fe1 C4 N4 -177(100) . . . 1_645 ?
C4 Fe1 C5 N5 -37(4) . . . . ?
C3 Fe1 C5 N5 49(4) . . . . ?
C1 Fe1 C5 N5 137(4) . . . . ?
C2 Fe1 C5 N5 13(8) . . . . ?
C6 Fe1 C5 N5 -131(4) . . . . ?
C4 Fe1 C6 N6 144(8) . . . . ?
C3 Fe1 C6 N6 139(9) . . . . ?
C1 Fe1 C6 N6 -36(8) . . . . ?
C2 Fe1 C6 N6 52(8) . . . . ?
C5 Fe1 C6 N6 -128(8) . . . . ?
C11 N7 C7 C8 0.2(4) . . . . ?
Gd1 N7 C7 C8 177.9(2) . . . . ?
N7 C7 C8 C9 -0.5(4) . . . . ?
C7 C8 C9 C10 0.5(5) . . . . ?
C8 C9 C10 C11 -0.2(5) . . . . ?
C7 N7 C11 C10 0.1(4) . . . . ?
Gd1 N7 C11 C10 -177.5(2) . . . . ?
C7 N7 C11 C12 -180.0(2) . . . . ?
Gd1 N7 C11 C12 2.4(3) . . . . ?
C9 C10 C11 N7 -0.1(4) . . . . ?
C9 C10 C11 C12 179.9(3) . . . . ?
C16 N8 C12 C13 -1.1(4) . . . . ?
Gd1 N8 C12 C13 179.3(2) . . . . ?
C16 N8 C12 C11 177.7(2) . . . . ?
Gd1 N8 C12 C11 -1.9(3) . . . . ?
N7 C11 C12 N8 -0.3(4) . . . . ?
C10 C11 C12 N8 179.6(3) . . . . ?
N7 C11 C12 C13 178.5(3) . . . . ?
C10 C11 C12 C13 -1.5(4) . . . . ?
N8 C12 C13 C14 0.3(5) . . . . ?
C11 C12 C13 C14 -178.4(3) . . . . ?
C12 C13 C14 C15 0.4(5) . . . . ?
C13 C14 C15 C16 -0.4(5) . . . . ?
C12 N8 C16 C15 1.3(4) . . . . ?
Gd1 N8 C16 C15 -179.2(2) . . . . ?
C14 C15 C16 N8 -0.5(5) . . . . ?
C21 N9 C17 C18 0.9(4) . . . . ?
N9 C17 C18 C19 -1.4(5) . . . . ?
C17 C18 C19 C20 0.4(4) . . . . ?
C18 C19 C20 C21 0.9(5) . . . . ?
C17 N9 C21 C20 0.6(4) . . . . ?
C17 N9 C21 C22 -178.7(2) . . . . ?
C19 C20 C21 N9 -1.5(4) . . . . ?
C19 C20 C21 C22 177.8(3) . . . . ?
C26 N10 C22 C23 -2.8(5) . . . . ?
C26 N10 C22 C21 176.6(3) . . . . ?
N9 C21 C22 N10 -17.5(4) . . . . ?
C20 C21 C22 N10 163.2(3) . . . . ?
N9 C21 C22 C23 161.8(3) . . . . ?
C20 C21 C22 C23 -17.5(4) . . . . ?
N10 C22 C23 C24 1.5(5) . . . . ?
C21 C22 C23 C24 -177.8(3) . . . . ?
C22 C23 C24 C25 1.0(5) . . . . ?
C23 C24 C25 C26 -2.1(5) . . . . ?
C22 N10 C26 C25 1.6(5) . . . . ?
C24 C25 C26 N10 0.8(5) . . . . ?
C31 N11 C27 C28 1.0(5) . . . . ?
N11 C27 C28 C29 2.4(5) . . . . ?
C27 C28 C29 C30 -2.9(5) . . . . ?
C28 C29 C30 C31 0.3(5) . . . . ?
C27 N11 C31 C30 -3.8(5) . . . . ?
C27 N11 C31 C31 176.5(3) . . . 2_656 ?
C29 C30 C31 N11 3.1(5) . . . . ?
C29 C30 C31 C31 -177.1(4) . . . 2_656 ?
